data_2211045
loop_
_publ_author_name
'Wang, Huan-Yu'
'Gao, Shan'
'Zhao, Jing-Gui'
'Ng, Seik Weng'

_publ_section_title
;
 Poly[diaquatris[(<i>E</i>)-4,4'-(ethene-1,2-diyl)dibenzoato]tricadmium(II)]
;
_journal_coeditor_code HG2120
_journal_issue 11
_journal_name_full 'Acta Crystallographica Section E'
_journal_page_first m3129
_journal_page_last m3130
_journal_paper_doi 10.1107/S1600536806044138
_journal_volume 62
_journal_year 2006
_chemical_formula_iupac '[Cd3 (C16 H10 O4)3 (H2 O)2]'
_chemical_formula_moiety 'C48 H34 Cd3 O14'
_chemical_formula_sum 'C48 H34 Cd3 O14'
_chemical_formula_weight 1171.95
_chemical_name_systematic
;
Poly[diaquatris[(<i>E</i>)-4,4'-(ethene-1,2-diyl)dibenzoato]tricadmium(II)]
;
_space_group_IT_number 148
_symmetry_cell_setting trigonal
_symmetry_space_group_name_Hall '-R 3'
_symmetry_space_group_name_H-M 'R -3 :H'
_atom_sites_solution_hydrogens geom
_atom_sites_solution_primary direct
_atom_sites_solution_secondary difmap
_audit_creation_method SHELXL97
_cell_angle_alpha 90.00
_cell_angle_beta 90.00
_cell_angle_gamma 120.00
_cell_formula_units_Z 3
_cell_length_a 16.4773(7)
_cell_length_b 16.4773
_cell_length_c 16.9571(8)
_cell_measurement_reflns_used 7979
_cell_measurement_temperature 293(2)
_cell_measurement_theta_max 27.4
_cell_measurement_theta_min 3.1
_cell_volume 3987.1(3)
_computing_cell_refinement RAPID-AUTO
_computing_data_collection 'RAPID-AUTO (Rigaku, 1998)'
_computing_data_reduction 'CrystalStructure (Rigaku/MSC, 2002)'
_computing_molecular_graphics 'X-SEED (Barbour, 2001)'
_computing_publication_material SHELXL97
_computing_structure_refinement 'SHELXL97 (Sheldrick, 1997)'
_computing_structure_solution 'SHELXS97 (Sheldrick, 1997)'
_diffrn_ambient_temperature 295(2)
_diffrn_measured_fraction_theta_full 1.00
_diffrn_measured_fraction_theta_max 1.00
_diffrn_measurement_device_type 'Rigaku R-AXIS RAPID IP'
_diffrn_measurement_method \w
_diffrn_radiation_monochromator graphite
_diffrn_radiation_source 'fine-focus sealed tube'
_diffrn_radiation_type MoK\a
_diffrn_radiation_wavelength 0.71073
_diffrn_reflns_av_R_equivalents 0.054
_diffrn_reflns_av_sigmaI/netI 0.035
_diffrn_reflns_limit_h_max 21
_diffrn_reflns_limit_h_min -21
_diffrn_reflns_limit_k_max 21
_diffrn_reflns_limit_k_min -19
_diffrn_reflns_limit_l_max 21
_diffrn_reflns_limit_l_min -21
_diffrn_reflns_number 13023
_diffrn_reflns_theta_full 27.4
_diffrn_reflns_theta_max 27.4
_diffrn_reflns_theta_min 3.1
_diffrn_standards_decay_% 0
_diffrn_standards_interval_count 0
_diffrn_standards_interval_time 0
_diffrn_standards_number 0
_exptl_absorpt_coefficient_mu 1.247
_exptl_absorpt_correction_T_max 0.807
_exptl_absorpt_correction_T_min 0.601
_exptl_absorpt_correction_type multi-scan
_exptl_absorpt_process_details '(ABSCOR; Higashi, 1995)'
_exptl_crystal_colour Colourless
_exptl_crystal_density_diffrn 1.464
_exptl_crystal_density_method 'not measured'
_exptl_crystal_description Prism
_exptl_crystal_F_000 1734
_exptl_crystal_size_max 0.30
_exptl_crystal_size_mid 0.24
_exptl_crystal_size_min 0.18
_refine_diff_density_max 0.72
_refine_diff_density_min -1.32
_refine_ls_extinction_method none
_refine_ls_goodness_of_fit_ref 1.16
_refine_ls_hydrogen_treatment constr
_refine_ls_matrix_type full
_refine_ls_number_parameters 96
_refine_ls_number_reflns 2026
_refine_ls_number_restraints 94
_refine_ls_restrained_S_all 1.19
_refine_ls_R_factor_all 0.097
_refine_ls_R_factor_gt 0.064
_refine_ls_shift/su_max 0.001
_refine_ls_shift/su_mean 0.000
_refine_ls_structure_factor_coef Fsqd
_refine_ls_weighting_details 'calc w = 1/[\s^2^(Fo^2^)+(0.1146P)^2^+13.9612P] where P=(Fo^2^+2Fc^2^)/3'
_refine_ls_weighting_scheme calc
_refine_ls_wR_factor_gt 0.173
_refine_ls_wR_factor_ref 0.215
_reflns_number_gt 1335
_reflns_number_total 2026
_reflns_threshold_expression I>2\s(I)
_cod_data_source_file hg2120.cif
_cod_data_source_block I
_cod_depositor_comments
;
The following automatic conversions were performed:
'_symmetry_cell_setting' value 'Trigonal' changed to 'trigonal' according
to '/home/saulius/struct/CIF-dictionaries/cif_core.dic' dictionary named
'cif_core.dic' version 2.4.1 from
2010-06-29.

'_exptl_absorpt_correction_type' value 'Multi-scan' changed
to 'multi-scan' according to
'/home/saulius/struct/CIF-dictionaries/cif_core.dic' dictionary named
'cif_core.dic' version 2.4.1 from 2010-06-29.

Automatic conversion script
Id: cif_fix_enum 1527 2010-12-29 10:47:43Z saulius 

The following automatic conversions were performed:

'_symmetry_cell_setting' value 'Trigonal' changed to 'trigonal'
according to /home/saulius/struct/CIF-dictionaries/cif_core.dic
dictionary named 'cif_core.dic' version 2.4.1 from
2010-06-29.

'_exptl_absorpt_correction_type' value 'Multi-scan'
changed to 'multi-scan' according to
/home/saulius/struct/CIF-dictionaries/cif_core.dic dictionary named
'cif_core.dic' version 2.4.1 from 2010-06-29.

Automatic conversion script
Id: cif_fix_values 1715 2011-07-08 13:25:40Z adriana 
;
_cod_original_sg_symbol_H-M 'R -3'
_cod_database_code 2211045
_cod_database_fobs_code 2211045

loop_
_symmetry_equiv_pos_as_xyz
'x, y, z'
'-y, x-y, z'
'-x+y, -x, z'
'x+2/3, y+1/3, z+1/3'
'-y+2/3, x-y+1/3, z+1/3'
'-x+y+2/3, -x+1/3, z+1/3'
'x+1/3, y+2/3, z+2/3'
'-y+1/3, x-y+2/3, z+2/3'
'-x+y+1/3, -x+2/3, z+2/3'
'-x, -y, -z'
'y, -x+y, -z'
'x-y, x, -z'
'-x+2/3, -y+1/3, -z+1/3'
'y+2/3, -x+y+1/3, -z+1/3'
'x-y+2/3, x+1/3, -z+1/3'
'-x+1/3, -y+2/3, -z+2/3'
'y+1/3, -x+y+2/3, -z+2/3'
'x-y+1/3, x+2/3, -z+2/3'

loop_
_atom_site_type_symbol
_atom_site_label
_atom_site_fract_x
_atom_site_fract_y
_atom_site_fract_z
_atom_site_U_iso_or_equiv
_atom_site_adp_type
_atom_site_calc_flag
_atom_site_refinement_flags
_atom_site_occupancy
_atom_site_disorder_assembly
_atom_site_disorder_group
Cd Cd1 0.0000 0.0000 0.20467(6) 0.0560(4) Uani d S 1 . .
Cd Cd2 0.0000 0.0000 0.0000 0.0453(4) Uani d S 1 . .
O O1 -0.0182(5) 0.1231(4) 0.1915(4) 0.0778(17) Uani d . 1 A .
O O2 0.0552(4) 0.1247(4) 0.0834(4) 0.0697(15) Uani d . 1 A .
O O1W 0.0000 0.0000 0.3358(9) 0.192(9) Uani d S 1 . .
H H1W 0.0264 0.0542 0.3519 0.230 Uiso calc PR 0.33 . .
H H2W 0.0277 -0.0264 0.3519 0.230 Uiso calc PR 0.33 . .
C C1 0.0154(6) 0.1568(5) 0.1255(5) 0.0616(18) Uani d . 1 . .
C C2 0.0243(9) 0.2478(8) 0.1048(9) 0.055(3) Uani d PGDU 0.50 A -1
C C3 -0.0399(10) 0.2676(10) 0.1401(9) 0.079(4) Uani d PGDU 0.50 A -1
H H3 -0.0797 0.2285 0.1794 0.095 Uiso calc PR 0.50 A -1
C C4 -0.0449(9) 0.3459(10) 0.1167(9) 0.100(4) Uani d PGDU 0.50 A -1
H H4 -0.0879 0.3592 0.1403 0.120 Uiso calc PR 0.50 A -1
C C5 0.0145(9) 0.4043(7) 0.0580(8) 0.089(4) Uani d PGDU 0.50 A -1
C C6 0.0788(9) 0.3845(9) 0.0227(8) 0.095(5) Uani d PGDU 0.50 A -1
H H6 0.1185 0.4236 -0.0166 0.114 Uiso calc PR 0.50 A -1
C C7 0.0837(9) 0.3062(9) 0.0461(9) 0.076(4) Uani d PGDU 0.50 A -1
H H7 0.1267 0.2929 0.0225 0.091 Uiso calc PR 0.50 A -1
C C8 0.0059(14) 0.4838(10) 0.0364(13) 0.111(6) Uani d PDU 0.50 A -1
H H8 -0.0320 0.4945 0.0704 0.134 Uiso calc PR 0.50 A -1
C C9 0.0027(9) 0.7681(8) -0.0937(9) 0.055(3) Uani d PGDU 0.50 . -1
C C10 0.0648(11) 0.7484(10) -0.1333(9) 0.079(4) Uani d PGDU 0.50 A -1
H H10 0.0985 0.7847 -0.1762 0.095 Uiso calc PR 0.50 . -1
C C11 0.0764(10) 0.6744(10) -0.1086(9) 0.100(4) Uani d PGDU 0.50 A -1
H H11 0.1179 0.6612 -0.1350 0.120 Uiso calc PR 0.50 . -1
C C12 0.0260(8) 0.6201(7) -0.0444(8) 0.089(4) Uani d PGDU 0.50 A -1
C C13 -0.0360(9) 0.6399(9) -0.0048(8) 0.095(5) Uani d PGDU 0.50 A -1
H H13 -0.0698 0.6036 0.0381 0.114 Uiso calc PR 0.50 . -1
C C14 -0.0477(9) 0.7139(9) -0.0295(9) 0.076(4) Uani d PGDU 0.50 A -1
H H14 -0.0892 0.7271 -0.0031 0.091 Uiso calc PR 0.50 . -1
C C15 0.0407(13) 0.5446(10) -0.0216(13) 0.111(6) Uani d PD 0.50 A -1
H H15 0.0825 0.5375 -0.0537 0.134 Uiso calc PR 0.50 A -1

loop_
_atom_site_aniso_label
_atom_site_aniso_U_11
_atom_site_aniso_U_22
_atom_site_aniso_U_33
_atom_site_aniso_U_12
_atom_site_aniso_U_13
_atom_site_aniso_U_23
Cd1 0.0552(4) 0.0552(4) 0.0575(6) 0.0276(2) 0.000 0.000
Cd2 0.0453(4) 0.0453(4) 0.0453(6) 0.0226(2) 0.000 0.000
O1 0.116(5) 0.062(3) 0.070(4) 0.055(3) 0.002(3) 0.004(3)
O2 0.072(3) 0.052(3) 0.095(4) 0.038(3) -0.013(3) -0.025(3)
O1W 0.251(15) 0.251(15) 0.073(10) 0.126(8) 0.000 0.000
C1 0.072(5) 0.049(4) 0.068(5) 0.034(4) -0.012(4) -0.010(4)
C2 0.054(7) 0.053(5) 0.053(5) 0.022(5) -0.013(5) -0.011(4)
C3 0.083(7) 0.074(6) 0.094(6) 0.048(5) 0.007(5) 0.000(4)
C4 0.100(8) 0.096(7) 0.117(7) 0.059(6) 0.008(6) 0.002(5)
C5 0.098(8) 0.083(6) 0.104(7) 0.058(6) -0.008(6) 0.000(5)
C6 0.106(8) 0.088(7) 0.091(7) 0.047(6) 0.004(6) 0.009(5)
C7 0.084(7) 0.074(6) 0.079(6) 0.047(6) 0.007(5) -0.001(5)
C8 0.124(11) 0.099(9) 0.123(10) 0.064(8) -0.005(8) 0.003(7)
C9 0.054(7) 0.053(5) 0.053(5) 0.022(5) -0.013(5) -0.011(4)
C10 0.083(7) 0.074(6) 0.094(6) 0.048(5) 0.007(5) 0.000(4)
C11 0.100(8) 0.096(7) 0.117(7) 0.059(6) 0.008(6) 0.002(5)
C12 0.098(8) 0.083(6) 0.104(7) 0.058(6) -0.008(6) 0.000(5)
C13 0.106(8) 0.088(7) 0.091(7) 0.047(6) 0.004(6) 0.009(5)
C14 0.084(7) 0.074(6) 0.079(6) 0.047(6) 0.007(5) -0.001(5)
C15 0.124(11) 0.099(9) 0.123(10) 0.064(8) -0.005(8) 0.003(7)

loop_
_atom_type_symbol
_atom_type_description
_atom_type_scat_dispersion_real
_atom_type_scat_dispersion_imag
_atom_type_scat_source
C C 0.0033 0.0016 'International Tables Vol C Tables 4.2.6.8 and 6.1.1.4'
H H 0.0000 0.0000 'International Tables Vol C Tables 4.2.6.8 and 6.1.1.4'
O O 0.0106 0.0060 'International Tables Vol C Tables 4.2.6.8 and 6.1.1.4'
Cd Cd -0.8075 1.2024 'International Tables Vol C Tables 4.2.6.8 and 6.1.1.4'

loop_
_geom_angle_atom_site_label_1
_geom_angle_atom_site_label_2
_geom_angle_atom_site_label_3
_geom_angle_site_symmetry_1
_geom_angle_site_symmetry_3
_geom_angle
O1 Cd1 O1 3 2 118.99(6)
O1 Cd1 O1 3 . 118.99(6)
O1 Cd1 O1 2 . 118.99(6)
O1 Cd1 O1W 3 . 95.81(16)
O1 Cd1 O1W 2 . 95.81(16)
O1 Cd1 O1W . . 95.81(16)
O2 Cd2 O2 . 3 85.5(2)
O2 Cd2 O2 . 10 180.0(3)
O2 Cd2 O2 3 10 94.5(2)
O2 Cd2 O2 . 11 94.5(2)
O2 Cd2 O2 3 11 94.5(2)
O2 Cd2 O2 10 11 85.5(2)
O2 Cd2 O2 . 2 85.5(2)
O2 Cd2 O2 3 2 85.5(2)
O2 Cd2 O2 10 2 94.5(2)
O2 Cd2 O2 11 2 180.0(3)
O2 Cd2 O2 . 12 94.5(2)
O2 Cd2 O2 3 12 180.0(3)
O2 Cd2 O2 10 12 85.5(2)
O2 Cd2 O2 11 12 85.5(2)
O2 Cd2 O2 2 12 94.5(2)
C1 O1 Cd1 . . 105.5(5)
C1 O2 Cd2 . . 132.8(5)
Cd1 O1W H1W . . 109.5
Cd1 O1W H2W . . 109.5
H1W O1W H2W . . 109.5
O1 C1 O2 . . 122.1(7)
O1 C1 C2 . . 117.6(9)
O2 C1 C2 . . 119.2(9)
O1 C1 C9 . 10_565 117.3(9)
O2 C1 C9 . 10_565 120.2(9)
C3 C2 C7 . . 120.0
C3 C2 C1 . . 115.9(10)
C7 C2 C1 . . 123.5(10)
C2 C3 C4 . . 120.0
C2 C3 H3 . . 120.0
C4 C3 H3 . . 120.0
C3 C4 C5 . . 120.0
C3 C4 H4 . . 120.0
C5 C4 H4 . . 120.0
C6 C5 C4 . . 120.0
C6 C5 C8 . . 122.7(5)
C4 C5 C8 . . 117.3(5)
C5 C6 C7 . . 120.0
C5 C6 H6 . . 120.0
C7 C6 H6 . . 120.0
C6 C7 C2 . . 120.0
C6 C7 H7 . . 120.0
C2 C7 H7 . . 120.0
C15 C8 C5 . . 133.1(10)
C15 C8 H8 . . 113.4
C5 C8 H8 . . 113.4
C10 C9 C14 . . 120.0
C10 C9 C1 . 10_565 119.3(10)
C14 C9 C1 . 10_565 120.5(10)
C9 C10 C11 . . 120.0
C9 C10 H10 . . 120.0
C11 C10 H10 . . 120.0
C12 C11 C10 . . 120.0
C12 C11 H11 . . 120.0
C10 C11 H11 . . 120.0
C13 C12 C11 . . 120.0
C13 C12 C15 . . 122.4(5)
C11 C12 C15 . . 117.6(5)
C12 C13 C14 . . 120.0
C12 C13 H13 . . 120.0
C14 C13 H13 . . 120.0
C13 C14 C9 . . 120.0
C13 C14 H14 . . 120.0
C9 C14 H14 . . 120.0
C8 C15 C12 . . 131.7(10)
C8 C15 H15 . . 114.1
C12 C15 H15 . . 114.1

loop_
_geom_bond_atom_site_label_1
_geom_bond_atom_site_label_2
_geom_bond_site_symmetry_2
_geom_bond_distance
_geom_bond_publ_flag
Cd1 O1 . 2.204(5) yes
Cd1 O1 2 2.204(5) yes
Cd1 O1 3 2.204(5) yes
Cd1 O1w . 2.22(2) yes
Cd2 O2 . 2.277(5) yes
Cd2 O2 2 2.277(5) yes
Cd2 O2 3 2.277(5) yes
Cd2 O2 10 2.277(5) yes
Cd2 O2 11 2.277(5) yes
Cd2 O2 12 2.277(5) yes
O1 C1 . 1.250(9) ?
O2 C1 . 1.251(9) ?
O1W H1W . 0.8200 ?
O1W H2W . 0.8200 ?
C1 C2 . 1.473(13) ?
C1 C9 10_565 1.509(8) ?
C2 C3 . 1.3900 ?
C2 C7 . 1.3900 ?
C3 C4 . 1.3900 ?
C3 H3 . 0.9300 ?
C4 C5 . 1.3900 ?
C4 H4 . 0.9300 ?
C5 C6 . 1.3900 ?
C5 C8 . 1.433(6) ?
C6 C7 . 1.3900 ?
C6 H6 . 0.9300 ?
C7 H7 . 0.9300 ?
C8 C15 . 1.314(9) ?
C8 H8 . 0.9300 ?
C9 C10 . 1.3900 ?
C9 C14 . 1.3900 ?
C9 C1 10_565 1.509(8) ?
C10 C11 . 1.3900 ?
C10 H10 . 0.9300 ?
C11 C12 . 1.3900 ?
C11 H11 . 0.9300 ?
C12 C13 . 1.3900 ?
C12 C15 . 1.435(6) ?
C13 C14 . 1.3900 ?
C13 H13 . 0.9300 ?
C14 H14 . 0.9300 ?
C15 H15 . 0.9300 ?

loop_
_geom_torsion_atom_site_label_1
_geom_torsion_atom_site_label_2
_geom_torsion_atom_site_label_3
_geom_torsion_atom_site_label_4
_geom_torsion_site_symmetry_1
_geom_torsion_site_symmetry_4
_geom_torsion
O1 Cd1 O1 C1 3 . 55.0(6)
O1 Cd1 O1 C1 2 . -105.1(5)
O1W Cd1 O1 C1 . . 155.0(5)
O2 Cd2 O2 C1 3 . -117.9(6)
O2 Cd2 O2 C1 11 . 147.8(8)
O2 Cd2 O2 C1 2 . -32.2(8)
O2 Cd2 O2 C1 12 . 62.1(6)
Cd1 O1 C1 O2 . . -4.3(9)
Cd1 O1 C1 C2 . . -172.1(7)
Cd1 O1 C1 C9 . 10_565 169.2(7)
Cd2 O2 C1 O1 . . 81.3(10)
Cd2 O2 C1 C2 . . -111.1(9)
Cd2 O2 C1 C9 . 10_565 -92.1(10)
O1 C1 C2 C3 . . -28.2(11)
O2 C1 C2 C3 . . 163.7(8)
C9 C1 C2 C3 10_565 . 65(4)
O1 C1 C2 C7 . . 160.3(9)
O2 C1 C2 C7 . . -7.8(14)
C9 C1 C2 C7 10_565 . -106(4)
C7 C2 C3 C4 . . 0.0
C1 C2 C3 C4 . . -171.8(10)
C2 C3 C4 C5 . . 0.0
C3 C4 C5 C6 . . 0.0
C3 C4 C5 C8 . . 179.9(3)
C4 C5 C6 C7 . . 0.0
C8 C5 C6 C7 . . -179.9(3)
C5 C6 C7 C2 . . 0.0
C3 C2 C7 C6 . . 0.0
C1 C2 C7 C6 . . 171.1(11)
C6 C5 C8 C15 . . 10.2(19)
C4 C5 C8 C15 . . -169.8(19)
C14 C9 C10 C11 . . 0.0
C1 C9 C10 C11 10_565 . -174.7(10)
C9 C10 C11 C12 . . 0.0
C10 C11 C12 C13 . . 0.0
C10 C11 C12 C15 . . 180.0(3)
C11 C12 C13 C14 . . 0.0
C15 C12 C13 C14 . . -180.0(3)
C12 C13 C14 C9 . . 0.0
C10 C9 C14 C13 . . 0.0
C1 C9 C14 C13 10_565 . 174.6(10)
C5 C8 C15 C12 . . 175.4(9)
C13 C12 C15 C8 . . -1.9(18)
C11 C12 C15 C8 . . 178.2(18)
